data_7007266
loop_
_publ_author_name
'Baker, Murray V.'
'Barnard, Peter J.'
'Berners-Price, Susan J'
'Brayshaw, Simon K.'
'Hickey, James L.'
'Skelton, Brian W.'
'White, Allan H.'

_publ_section_title
;
 Cationic, linear Au(I) N-heterocyclic carbene complexes: synthesis,
 structure and anti-mitochondrial activity.
;
_journal_issue 30
_journal_name_full 'Dalton transactions (Cambridge, England : 2003)'
_journal_page_first 3708
_journal_page_last 3715
_journal_paper_doi 10.1039/B602560A
_journal_year 2006
_chemical_formula_sum 'C22 H40 Au F6 N4 P'
_chemical_formula_weight 702.52
_space_group_IT_number 2
_symmetry_cell_setting triclinic
_symmetry_space_group_name_Hall '-P 1'
_symmetry_space_group_name_H-M 'P -1'
_audit_creation_date 03-10-15
_audit_creation_method Xtal3.6
_cell_angle_alpha 89.345(10)
_cell_angle_beta 84.748(10)
_cell_angle_gamma 76.273(10)
_cell_formula_units_Z 4
_cell_length_a 14.007(8)
_cell_length_b 14.365(8)
_cell_length_c 14.370(8)
_cell_measurement_reflns_used 4366
_cell_measurement_temperature 150(2)
_cell_measurement_theta_max 29.22
_cell_measurement_theta_min 2.24
_cell_volume 2797(3)
_computing_cell_refinement 'Siemens SAINT (Siemens, 1995)'
_computing_data_collection 'Siemens SMART (Siemens, 1995)'
_computing_data_reduction 'xtal ADDREF SORTRF'
_computing_molecular_graphics xtal
_computing_publication_material 'xtal BONDLA CIFIO'
_computing_structure_refinement 'xtal CRYLSQ'
_computing_structure_solution xtal
_diffrn_ambient_temperature 150(2)
_diffrn_measured_fraction_theta_full 1.0
_diffrn_measured_fraction_theta_max 1.0
_diffrn_measurement_device_type
;
Bruker SMART CCD diffractometer
;
_diffrn_measurement_method '\w scans'
_diffrn_radiation_detector 'CCD area detector'
_diffrn_radiation_monochromator graphite
_diffrn_radiation_source 'sealed tube'
_diffrn_radiation_type 'Mo K\a'
_diffrn_radiation_wavelength .71073
_diffrn_reflns_av_R_equivalents .053
_diffrn_reflns_av_sigmaI/netI .188
_diffrn_reflns_limit_h_max 19
_diffrn_reflns_limit_h_min -19
_diffrn_reflns_limit_k_max 20
_diffrn_reflns_limit_k_min -20
_diffrn_reflns_limit_l_max 20
_diffrn_reflns_limit_l_min -20
_diffrn_reflns_number 32862
_diffrn_reflns_theta_full 30.1
_diffrn_reflns_theta_max 30.1
_diffrn_reflns_theta_min 1.42
_diffrn_standards_decay_% 0
_diffrn_standards_number 0
_exptl_absorpt_coefficient_mu 5.374
_exptl_absorpt_correction_T_max 1
_exptl_absorpt_correction_T_min .69
_exptl_absorpt_correction_type multi-scan
_exptl_absorpt_process_details
;
SADABS; Sheldrick, 1996
;
_exptl_crystal_colour colourless
_exptl_crystal_density_diffrn 1.668
_exptl_crystal_density_method 'not measured'
_exptl_crystal_description prism
_exptl_crystal_F_000 1392
_exptl_crystal_size_max .13
_exptl_crystal_size_mid .12
_exptl_crystal_size_min .11
_refine_diff_density_max 3.71
_refine_diff_density_min -4.013
_refine_ls_extinction_method none
_refine_ls_goodness_of_fit_all 1.013
_refine_ls_goodness_of_fit_ref 1.14
_refine_ls_hydrogen_treatment noref
_refine_ls_matrix_type full
_refine_ls_number_constraints 0
_refine_ls_number_parameters 354
_refine_ls_number_reflns 8656
_refine_ls_number_restraints 30
_refine_ls_R_factor_all .149
_refine_ls_R_factor_gt .077
_refine_ls_shift/su_max .004
_refine_ls_shift/su_mean .0004
_refine_ls_structure_factor_coef F
_refine_ls_weighting_scheme calc
_refine_ls_wR_factor_all .14
_refine_ls_wR_factor_ref .117
_reflns_d_resolution_high .708
_reflns_d_resolution_low 14.268
_reflns_Friedel_coverage 0
_reflns_limit_h_max 19
_reflns_limit_h_min 0
_reflns_limit_k_max 20
_reflns_limit_k_min -19
_reflns_limit_l_max 20
_reflns_limit_l_min -20
_reflns_number_gt 8656
_reflns_number_total 15655
_reflns_threshold_expression 'F > 4.00 sig(F )'
_cod_data_source_file B602560A.txt
_cod_data_source_block 4.pf6
_cod_original_sg_symbol_Hall -p_1
_cod_original_sg_symbol_H-M P_-1
_cod_original_formula_sum 'C22 H40 Au1 F6 N4 P1'
_cod_database_code 7007266

loop_
_symmetry_equiv_pos_as_xyz
+x,+y,+z
-x,-y,-z

loop_
_atom_site_label
_atom_site_fract_x
_atom_site_fract_y
_atom_site_fract_z
_atom_site_U_iso_or_equiv
_atom_site_adp_type
_atom_site_calc_flag
_atom_site_calc_attached_atom
_atom_site_occupancy
_atom_site_disorder_assembly
_atom_site_disorder_group
Au1 .50000 .50000 .50000 .0295(4) Uani ? ? 1.00000 ? ?
Au2 .00000 .50000 .00000 .0707(8) Uani ? ? 1.00000 ? ?
Au3 .26300(4) .18089(4) .26794(4) .0429(4) Uani ? ? 1.00000 ? ?
C11 .5228(8) .5167(8) .3600(8) .028(2) Uiso ? ? 1.00000 ? ?
N12 .5852(9) .4563(8) .2994(8) .043(3) Uiso ? ? 1.00000 ? ?
C121 .6414(13) .3635(12) .3233(12) .059(4) Uiso ? ? 1.00000 ? ?
C122 .5652(16) .2926(15) .3323(14) .073(5) Uiso ? ? 1.00000 ? ?
C123 .6137(19) .1944(17) .3531(16) .093(7) Uiso ? ? 1.00000 ? ?
C124 .537(2) .1324(17) .3724(17) .094(7) Uiso ? ? 1.00000 ? ?
C13 .5785(12) .4928(11) .2096(11) .050(4) Uiso ? ? 1.00000 ? ?
C14 .5154(12) .5793(11) .2153(11) .050(4) Uiso ? ? 1.00000 ? ?
N15 .4780(8) .5913(7) .3093(7) .036(2) Uiso ? ? 1.00000 ? ?
C151 .4002(11) .6744(10) .3456(10) .044(3) Uiso ? ? 1.00000 ? ?
C152 .4391(13) .7581(12) .3672(12) .061(4) Uiso ? ? 1.00000 ? ?
C153 .4876(14) .7990(13) .2840(13) .067(5) Uiso ? ? 1.00000 ? ?
C154 .514(2) .893(2) .3180(19) .108(8) Uiso ? ? 1.00000 ? ?
C21 .0054(14) .4992(14) .1423(13) .067(5) Uiso ? ? 1.00000 ? ?
N22 -.0296(11) .4361(10) .2012(10) .062(4) Uiso ? ? 1.00000 ? ?
C221 -.0791(14) .3647(13) .1787(13) .064(5) Uiso ? ? 1.00000 ? ?
C222 -.0058(13) .2656(12) .1711(12) .057(4) Uiso ? ? 1.00000 ? ?
C223 -.0637(19) .1878(18) .1546(17) .093(7) Uiso ? ? 1.00000 ? ?
C224 -.003(3) .094(3) .133(3) .155(13) Uiso ? ? 1.00000 ? ?
C23 -.0152(16) .4574(15) .2870(14) .074(5) Uiso ? ? 1.00000 ? ?
C24 .0328(15) .5276(14) .2884(14) .073(5) Uiso ? ? 1.00000 ? ?
N25 .0447(13) .5509(12) .1957(12) .076(4) Uiso ? ? 1.00000 ? ?
C251 .0937(18) .6260(17) .1597(16) .088(6) Uiso ? ? 1.00000 ? ?
C252 .030(3) .711(3) .122(3) .173(15) Uiso ? ? 1.00000 ? ?
C253 -.026(4) .762(4) .209(3) .196(13) Uiso ? ? 1.00000 ? ?
C254 -.108(4) .835(4) .176(4) .235(16) Uiso ? ? 1.00000 ? ?
C31 .2371(10) .0490(9) .2647(9) .040(3) Uiso ? ? 1.00000 ? ?
N32 .1792(9) .0110(8) .3306(8) .045(3) Uiso ? ? 1.00000 ? ?
C321 .1403(13) .0566(15) .4215(14) .084(6) Uiso ? ? 1.00000 ? ?
C322 .2247(13) .0168(13) .5013(13) .075(5) Uiso ? ? 1.00000 ? ?
C323 .188(2) .0590(16) .5887(19) .124(10) Uiso ? ? 1.00000 ? ?
C324 .119(3) -.001(3) .641(2) .193(17) Uiso ? ? 1.00000 ? ?
C33 .1763(12) -.0795(12) .3013(11) .054(4) Uiso ? ? 1.00000 ? ?
C34 .2279(13) -.0937(12) .2205(12) .056(4) Uiso ? ? 1.00000 ? ?
N35 .2663(8) -.0185(8) .1996(8) .041(3) Uiso ? ? 1.00000 ? ?
C351 .3331(10) -.0120(12) .1153(11) .055(4) Uiso ? ? 1.00000 ? ?
C352 .2779(13) .0102(17) .0338(14) .092(7) Uiso ? ? 1.00000 ? ?
C353 .350(2) .030(2) -.050(2) .145(12) Uiso ? ? 1.00000 ? ?
C354 .387(3) -.050(3) -.098(3) .21(2) Uiso ? ? 1.00000 ? ?
C41 .2879(11) .3152(11) .2674(11) .049(4) Uiso ? ? 1.00000 ? ?
N42 .3360(11) .3539(10) .1986(10) .061(4) Uiso ? ? 1.00000 ? ?
C421 .391(2) .2970(17) .114(2) .116(9) Uiso ? ? 1.00000 ? ?
C422 .364(3) .349(3) .027(2) .26(3) Uiso ? ? 1.00000 ? ?
C423 .263(2) .352(3) .016(2) .196(14) Uiso ? ? 1.00000 ? ?
C424 .249(3) .363(4) -.087(3) .216(15) Uiso ? ? 1.00000 ? ?
C43 .3321(16) .4479(15) .2257(15) .078(6) Uiso ? ? 1.00000 ? ?
C44 .2859(15) .4617(14) .3056(14) .070(5) Uiso ? ? 1.00000 ? ?
N45 .2599(11) .3798(10) .3349(10) .062(4) Uiso ? ? 1.00000 ? ?
C451 .2057(12) .3703(17) .4225(15) .087(6) Uiso ? ? 1.00000 ? ?
C452 .2755(16) .340(2) .4946(16) .148(12) Uiso ? ? 1.00000 ? ?
C453 .216(2) .331(3) .590(2) .183(16) Uiso ? ? 1.00000 ? ?
C454 .259(3) .373(3) .663(2) .172(15) Uiso ? ? 1.00000 ? ?
P1 -.1185(3) .2914(3) .5112(3) .052(3) Uani ? ? 1.00000 ? ?
F11 -.0839(9) .2679(10) .4031(7) .089(10) Uani ? ? 1.00000 ? ?
F12 -.1958(10) .3886(8) .4880(9) .095(11) Uani ? ? 1.00000 ? ?
F13 -.1507(8) .3123(8) .6191(6) .072(8) Uani ? ? 1.00000 ? ?
F14 -.0466(9) .1959(12) .5373(8) .127(12) Uani ? ? 1.00000 ? ?
F15 -.0424(11) .3554(14) .5180(7) .139(17) Uani ? ? 1.00000 ? ?
F16 -.2054(8) .2380(7) .5085(7) .067(8) Uani ? ? 1.00000 ? ?
P2 .6673(3) .3092(3) -.0142(3) .048(3) Uani ? ? 1.00000 ? ?
F21 .7377(8) .3709(8) .0235(7) .069(8) Uani ? ? 1.00000 ? ?
F22 .6976(7) .3332(8) -.1186(6) .062(7) Uani ? ? 1.00000 ? ?
F23 .5953(9) .2476(6) -.0521(7) .071(8) Uani ? ? 1.00000 ? ?
F24 .6355(10) .2810(8) .0919(6) .079(9) Uani ? ? 1.00000 ? ?
F25 .7578(10) .2180(8) -.0241(9) .111(12) Uani ? ? 1.00000 ? ?
F26 .5769(7) .4002(6) -.0063(6) .059(7) Uani ? ? 1.00000 ? ?
H121a .66854 .36676 .38106 .07300 Uiso ? ? 1.00000 ? ?
H121b .69325 .34057 .27575 .07300 Uiso ? ? 1.00000 ? ?
H122a .53651 .29292 .27480 .09100 Uiso ? ? 1.00000 ? ?
H122b .51492 .31602 .38093 .09100 Uiso ? ? 1.00000 ? ?
H123a .64859 .19432 .40656 .11600 Uiso ? ? 1.00000 ? ?
H123b .65842 .16800 .30115 .11600 Uiso ? ? 1.00000 ? ?
H124a .56980 .06879 .38581 .14200 Uiso ? ? 1.00000 ? ?
H124b .50151 .13238 .31893 .14200 Uiso ? ? 1.00000 ? ?
H124c .49168 .15870 .42434 .14200 Uiso ? ? 1.00000 ? ?
H13 .61266 .46181 .15394 .06200 Uiso ? ? 1.00000 ? ?
H14 .49953 .62320 .16587 .06300 Uiso ? ? 1.00000 ? ?
H151a .36760 .65599 .40119 .05500 Uiso ? ? 1.00000 ? ?
H151b .35442 .69255 .30007 .05500 Uiso ? ? 1.00000 ? ?
H152a .48641 .73876 .41121 .07600 Uiso ? ? 1.00000 ? ?
H152b .38576 .80669 .39397 .07600 Uiso ? ? 1.00000 ? ?
H153a .44329 .81422 .23666 .08400 Uiso ? ? 1.00000 ? ?
H153b .54560 .75408 .26002 .08400 Uiso ? ? 1.00000 ? ?
H154a .54537 .92059 .26681 .16100 Uiso ? ? 1.00000 ? ?
H154b .55846 .87716 .36548 .16100 Uiso ? ? 1.00000 ? ?
H154c .45615 .93730 .34212 .16100 Uiso ? ? 1.00000 ? ?
H221a -.10641 .37949 .12067 .08100 Uiso ? ? 1.00000 ? ?
H221b -.13050 .36317 .22625 .08100 Uiso ? ? 1.00000 ? ?
H222a .02558 .25255 .22734 .07200 Uiso ? ? 1.00000 ? ?
H222b .04272 .26501 .12020 .07200 Uiso ? ? 1.00000 ? ?
H223a -.10270 .20768 .10395 .11700 Uiso ? ? 1.00000 ? ?
H223b -.10576 .18406 .20963 .11700 Uiso ? ? 1.00000 ? ?
H224a -.04307 .05105 .12435 .23300 Uiso ? ? 1.00000 ? ?
H224b .03628 .07282 .18375 .23300 Uiso ? ? 1.00000 ? ?
H224c .03934 .09644 .07807 .23300 Uiso ? ? 1.00000 ? ?
H23 -.03621 .42643 .34134 .09200 Uiso ? ? 1.00000 ? ?
H24 .05373 .55473 .34073 .09100 Uiso ? ? 1.00000 ? ?
H251a .14309 .59794 .11184 .11000 Uiso ? ? 1.00000 ? ?
H251b .12382 .64660 .20981 .11000 Uiso ? ? 1.00000 ? ?
H252a -.01406 .69322 .08251 .21200 Uiso ? ? 1.00000 ? ?
H252b .06824 .74828 .08711 .21200 Uiso ? ? 1.00000 ? ?
H253a .01780 .79373 .23966 .25100 Uiso ? ? 1.00000 ? ?
H253b -.04506 .71815 .25210 .25100 Uiso ? ? 1.00000 ? ?
H254a -.14403 .86519 .22949 .36100 Uiso ? ? 1.00000 ? ?
H254b -.14603 .79663 .14744 .36100 Uiso ? ? 1.00000 ? ?
H254c -.08316 .87221 .13499 .36100 Uiso ? ? 1.00000 ? ?
H321a .07981 .04019 .44159 .10400 Uiso ? ? 1.00000 ? ?
H321b .12906 .12421 .41595 .10400 Uiso ? ? 1.00000 ? ?
H322a .28469 .03386 .48125 .09400 Uiso ? ? 1.00000 ? ?
H322b .23623 -.05086 .50603 .09400 Uiso ? ? 1.00000 ? ?
H323a .15059 .12288 .58021 .15600 Uiso ? ? 1.00000 ? ?
H323b .24080 .06042 .62468 .15600 Uiso ? ? 1.00000 ? ?
H324a .09383 .02792 .69988 .29100 Uiso ? ? 1.00000 ? ?
H324b .15603 -.06429 .64896 .29100 Uiso ? ? 1.00000 ? ?
H324c .06582 -.00182 .60449 .29100 Uiso ? ? 1.00000 ? ?
H33 .14357 -.12271 .33360 .06700 Uiso ? ? 1.00000 ? ?
H34 .23682 -.14910 .18219 .07000 Uiso ? ? 1.00000 ? ?
H351a .38001 -.07162 .10523 .07000 Uiso ? ? 1.00000 ? ?
H351b .36659 .03699 .12443 .07000 Uiso ? ? 1.00000 ? ?
H352a .22529 .06506 .04639 .11500 Uiso ? ? 1.00000 ? ?
H352b .25222 -.04271 .01870 .11500 Uiso ? ? 1.00000 ? ?
H353a .40158 .05348 -.02680 .18100 Uiso ? ? 1.00000 ? ?
H353b .31458 .07763 -.08936 .18100 Uiso ? ? 1.00000 ? ?
H354a .43675 -.03942 -.14409 .31400 Uiso ? ? 1.00000 ? ?
H354b .33645 -.06783 -.12728 .31400 Uiso ? ? 1.00000 ? ?
H354c .41544 -.09839 -.05682 .31400 Uiso ? ? 1.00000 ? ?
H421a .37563 .23606 .11364 .14400 Uiso ? ? 1.00000 ? ?
H421b .46039 .28800 .11827 .14400 Uiso ? ? 1.00000 ? ?
H422a .40427 .31532 -.02485 .32400 Uiso ? ? 1.00000 ? ?
H422b .37292 .41155 .03037 .32400 Uiso ? ? 1.00000 ? ?
H423a .22153 .40480 .05024 .24500 Uiso ? ? 1.00000 ? ?
H423b .24695 .29420 .03839 .24500 Uiso ? ? 1.00000 ? ?
H424a .18176 .36528 -.09597 .32300 Uiso ? ? 1.00000 ? ?
H424b .29032 .30963 -.12044 .32300 Uiso ? ? 1.00000 ? ?
H424c .26491 .42023 -.10858 .32300 Uiso ? ? 1.00000 ? ?
H43 .35975 .49328 .19065 .09800 Uiso ? ? 1.00000 ? ?
H44 .27110 .52020 .33993 .08700 Uiso ? ? 1.00000 ? ?
H451a .16851 .32356 .41669 .10800 Uiso ? ? 1.00000 ? ?
H451b .16240 .43001 .44044 .10800 Uiso ? ? 1.00000 ? ?
H452a .31361 .38559 .49974 .18700 Uiso ? ? 1.00000 ? ?
H452b .31812 .27916 .47734 .18700 Uiso ? ? 1.00000 ? ?
H453a .21971 .26543 .60324 .22900 Uiso ? ? 1.00000 ? ?
H453b .14953 .36442 .58785 .22900 Uiso ? ? 1.00000 ? ?
H454a .22365 .36763 .72159 .26000 Uiso ? ? 1.00000 ? ?
H454b .25613 .43817 .64981 .26000 Uiso ? ? 1.00000 ? ?
H454c .32631 .33918 .66520 .26000 Uiso ? ? 1.00000 ? ?

loop_
_atom_site_aniso_label
_atom_site_aniso_U_11
_atom_site_aniso_U_22
_atom_site_aniso_U_33
_atom_site_aniso_U_12
_atom_site_aniso_U_13
_atom_site_aniso_U_23
Au1 .0327(4) .0331(3) .0218(3) -.0085(3) .0052(2) -.0054(2)
Au2 .0402(5) .0616(6) .1096(9) -.0165(4) .0048(5) .0324(6)
Au3 .0482(3) .0334(3) .0417(3) -.0046(2) .0105(2) .0016(2)
P1 .043(2) .076(3) .037(2) -.016(2) .0002(16) .0165(19)
F11 .103(9) .131(10) .043(6) -.056(8) .012(5) .006(6)
F12 .109(10) .065(7) .115(10) -.021(7) -.043(8) .023(7)
F13 .078(7) .091(7) .042(5) -.023(6) .022(5) -.005(5)
F14 .076(8) .176(14) .078(8) .065(9) .019(6) .036(8)
F15 .138(13) .28(2) .042(6) -.145(15) -.008(7) .019(9)
F16 .076(7) .063(6) .070(7) -.036(5) .007(5) -.009(5)
P2 .067(3) .0402(19) .0309(18) -.0014(18) -.0081(17) -.0059(14)
F21 .064(6) .078(7) .066(6) -.013(5) -.022(5) -.022(5)
F22 .050(5) .103(7) .031(4) -.014(5) .001(4) .000(4)
F23 .116(9) .048(5) .053(6) -.026(6) -.014(5) -.005(4)
F24 .133(10) .074(7) .029(5) -.023(7) -.008(5) .004(4)
F25 .134(12) .080(8) .095(9) .049(8) -.065(8) -.051(7)
F26 .063(6) .059(5) .046(5) .003(4) -.002(4) -.011(4)

loop_
_atom_type_symbol
_atom_type_description
_atom_type_oxidation_number
_atom_type_number_in_cell
_atom_type_scat_dispersion_real
_atom_type_scat_dispersion_imag
_atom_type_scat_source
C ? 0 88 .002 .002 'Int Tables Vol IV Tables 2.2B and 2.3.1'
H ? 0 160 0 0 'Int Tables Vol IV Tables 2.2B and 2.3.1'
Au ? 0 4 -2.688 8.798 'Int Tables Vol IV Tables 2.2B and 2.3.1'
F ? 0 24 .014 .01 'Int Tables Vol IV Tables 2.2B and 2.3.1'
N ? 0 16 .004 .003 'Int Tables Vol IV Tables 2.2B and 2.3.1'
P ? 0 4 .09 .095 'Int Tables Vol IV Tables 2.2B and 2.3.1'

loop_
_diffrn_attenuator_code
_diffrn_attenuator_scale
? ?

loop_
_geom_angle_atom_site_label_1
_geom_angle_atom_site_label_2
_geom_angle_atom_site_label_3
_geom_angle_site_symmetry_1
_geom_angle_site_symmetry_2
_geom_angle_site_symmetry_3
_geom_angle
_geom_angle_publ_flag
C11 Au1 C11 . . '2 666' 180.0000 ?
C21 Au2 C21 . . '2 565' 180.0000 ?
C31 Au3 C41 . . . 178.3(6) ?
Au1 C11 N12 . . . 127.1(8) ?
Au1 C11 N15 . . . 126.7(8) ?
N12 C11 N15 . . . 106.2(10) ?
C11 N12 C121 . . . 124.4(12) ?
C11 N12 C13 . . . 109.7(10) ?
C121 N12 C13 . . . 125.6(12) ?
N12 C121 C122 . . . 106.8(14) ?
N12 C121 H121a . . . 110.1 ?
N12 C121 H121b . . . 110.1 ?
C122 C121 H121a . . . 110.1 ?
C122 C121 H121b . . . 110.2 ?
H121a C121 H121b . . . 109.4 ?
C121 C122 C123 . . . 112.7(18) ?
C121 C122 H122a . . . 108.7 ?
C121 C122 H122b . . . 108.8 ?
C123 C122 H122a . . . 109 ?
C123 C122 H122b . . . 109 ?
H122a C122 H122b . . . 109 ?
C122 C123 C124 . . . 111(2) ?
C122 C123 H123a . . . 109 ?
C122 C123 H123b . . . 109 ?
C124 C123 H123a . . . 109 ?
C124 C123 H123b . . . 109 ?
H123a C123 H123b . . . 110 ?
C123 C124 H124a . . . 109 ?
C123 C124 H124b . . . 109 ?
C123 C124 H124c . . . 109 ?
H124a C124 H124b . . . 110 ?
H124a C124 H124c . . . 110 ?
H124b C124 H124c . . . 109 ?
N12 C13 C14 . . . 108.1(13) ?
N12 C13 H13 . . . 126.0 ?
C14 C13 H13 . . . 126.0 ?
C13 C14 N15 . . . 105.5(13) ?
C13 C14 H14 . . . 127.2 ?
N15 C14 H14 . . . 127.3 ?
C11 N15 C14 . . . 110.4(10) ?
C11 N15 C151 . . . 125.9(10) ?
C14 N15 C151 . . . 123.8(11) ?
N15 C151 C152 . . . 113.0(13) ?
N15 C151 H151a . . . 108.5 ?
N15 C151 H151b . . . 108.6 ?
C152 C151 H151a . . . 108.5 ?
C152 C151 H151b . . . 108.6 ?
H151a C151 H151b . . . 109.5 ?
C151 C152 C153 . . . 114.5(15) ?
C151 C152 H152a . . . 108.1 ?
C151 C152 H152b . . . 108.0 ?
C153 C152 H152a . . . 108.3 ?
C153 C152 H152b . . . 108.3 ?
H152a C152 H152b . . . 109.7 ?
C152 C153 C154 . . . 107.4(17) ?
C152 C153 H153a . . . 109.9 ?
C152 C153 H153b . . . 110.0 ?
C154 C153 H153a . . . 109.8 ?
C154 C153 H153b . . . 110 ?
H153a C153 H153b . . . 109.5 ?
C153 C154 H154a . . . 109 ?
C153 C154 H154b . . . 109 ?
C153 C154 H154c . . . 110 ?
H154a C154 H154b . . . 109 ?
H154a C154 H154c . . . 110 ?
H154b C154 H154c . . . 110 ?
Au2 C21 N22 . . . 124.0(15) ?
Au2 C21 N25 . . . 130.1(15) ?
N22 C21 N25 . . . 105.8(16) ?
C21 N22 C221 . . . 128.5(16) ?
C21 N22 C23 . . . 107.2(18) ?
C221 N22 C23 . . . 124.1(17) ?
N22 C221 C222 . . . 110.0(16) ?
N22 C221 H221a . . . 109.4 ?
N22 C221 H221b . . . 109.4 ?
C222 C221 H221a . . . 109.3 ?
C222 C221 H221b . . . 109.3 ?
H221a C221 H221b . . . 109 ?
C221 C222 C223 . . . 108.9(16) ?
C221 C222 H222a . . . 109.7 ?
C221 C222 H222b . . . 109.7 ?
C223 C222 H222a . . . 109.6 ?
C223 C222 H222b . . . 109.7 ?
H222a C222 H222b . . . 109.3 ?
C222 C223 C224 . . . 115(3) ?
C222 C223 H223a . . . 108 ?
C222 C223 H223b . . . 108 ?
C224 C223 H223a . . . 108 ?
C224 C223 H223b . . . 108 ?
H223a C223 H223b . . . 109 ?
C223 C224 H224a . . . 109 ?
C223 C224 H224b . . . 109 ?
C223 C224 H224c . . . 109 ?
H224a C224 H224b . . . 110 ?
H224a C224 H224c . . . 110 ?
H224b C224 H224c . . . 110 ?
N22 C23 C24 . . . 111.8(19) ?
N22 C23 H23 . . . 124 ?
C24 C23 H23 . . . 124 ?
C23 C24 N25 . . . 103.2(19) ?
C23 C24 H24 . . . 128 ?
N25 C24 H24 . . . 128 ?
C21 N25 C24 . . . 111.8(19) ?
C21 N25 C251 . . . 123.6(18) ?
C24 N25 C251 . . . 125(2) ?
N25 C251 C252 . . . 116(3) ?
N25 C251 H251a . . . 108 ?
N25 C251 H251b . . . 108 ?
C252 C251 H251a . . . 108 ?
C252 C251 H251b . . . 108 ?
H251a C251 H251b . . . 110 ?
C251 C252 C253 . . . 103(3) ?
C251 C252 H252a . . . 111 ?
C251 C252 H252b . . . 110 ?
C253 C252 H252a . . . 111 ?
C253 C252 H252b . . . 112 ?
H252a C252 H252b . . . 109 ?
C252 C253 C254 . . . 106(4) ?
C252 C253 H253a . . . 108 ?
C252 C253 H253b . . . 110 ?
C254 C253 H253a . . . 110 ?
C254 C253 H253b . . . 115 ?
H253a C253 H253b . . . 107 ?
C253 C254 H254a . . . 106 ?
C253 C254 H254b . . . 103 ?
C253 C254 H254c . . . 108 ?
H254a C254 H254b . . . 110 ?
H254a C254 H254c . . . 116 ?
H254b C254 H254c . . . 113 ?
Au3 C31 N32 . . . 126.3(9) ?
Au3 C31 N35 . . . 129.2(11) ?
N32 C31 N35 . . . 104.4(12) ?
C31 N32 C321 . . . 123.6(14) ?
C31 N32 C33 . . . 108.7(12) ?
C321 N32 C33 . . . 127.2(14) ?
N32 C321 C322 . . . 109.0(12) ?
N32 C321 H321a . . . 109.5 ?
N32 C321 H321b . . . 109.6 ?
C322 C321 H321a . . . 109.6 ?
C322 C321 H321b . . . 109.7 ?
H321a C321 H321b . . . 109.4 ?
C321 C322 C323 . . . 109.4(16) ?
C321 C322 H322a . . . 109.3 ?
C321 C322 H322b . . . 109.4 ?
C323 C322 H322a . . . 110 ?
C323 C322 H322b . . . 109.5 ?
H322a C322 H322b . . . 109.6 ?
C322 C323 C324 . . . 109(2) ?
C322 C323 H323a . . . 109 ?
C322 C323 H323b . . . 109 ?
C324 C323 H323a . . . 110 ?
C324 C323 H323b . . . 110 ?
H323a C323 H323b . . . 109 ?
C323 C324 H324a . . . 109 ?
C323 C324 H324b . . . 109 ?
C323 C324 H324c . . . 109 ?
H324a C324 H324b . . . 110 ?
H324a C324 H324c . . . 109 ?
H324b C324 H324c . . . 110 ?
N32 C33 C34 . . . 106.1(15) ?
N32 C33 H33 . . . 126.9 ?
C34 C33 H33 . . . 127.0 ?
C33 C34 N35 . . . 109.7(15) ?
C33 C34 H34 . . . 125.1 ?
N35 C34 H34 . . . 125.2 ?
C31 N35 C34 . . . 110.9(12) ?
C31 N35 C351 . . . 124.5(13) ?
C34 N35 C351 . . . 124.5(12) ?
N35 C351 C352 . . . 110.7(12) ?
N35 C351 H351a . . . 109.2 ?
N35 C351 H351b . . . 109.2 ?
C352 C351 H351a . . . 109.2 ?
C352 C351 H351b . . . 109.1 ?
H351a C351 H351b . . . 109.4 ?
C351 C352 C353 . . . 108.4(18) ?
C351 C352 H352a . . . 109.7 ?
C351 C352 H352b . . . 110 ?
C353 C352 H352a . . . 110 ?
C353 C352 H352b . . . 110 ?
H352a C352 H352b . . . 109.6 ?
C352 C353 C354 . . . 109(3) ?
C352 C353 H353a . . . 109 ?
C352 C353 H353b . . . 109 ?
C354 C353 H353a . . . 110 ?
C354 C353 H353b . . . 110 ?
H353a C353 H353b . . . 109 ?
C353 C354 H354a . . . 109 ?
C353 C354 H354b . . . 109 ?
C353 C354 H354c . . . 109 ?
H354a C354 H354b . . . 110 ?
H354a C354 H354c . . . 110 ?
H354b C354 H354c . . . 110 ?
Au3 C41 N42 . . . 126.3(11) ?
Au3 C41 N45 . . . 126.5(12) ?
N42 C41 N45 . . . 107.2(15) ?
C41 N42 C421 . . . 122.9(16) ?
C41 N42 C43 . . . 107.2(14) ?
C421 N42 C43 . . . 129.7(17) ?
N42 C421 C422 . . . 110(2) ?
N42 C421 H421a . . . 109 ?
N42 C421 H421b . . . 109 ?
C422 C421 H421a . . . 109 ?
C422 C421 H421b . . . 109 ?
H421a C421 H421b . . . 109 ?
C421 C422 C423 . . . 109(3) ?
C421 C422 H422a . . . 109 ?
C421 C422 H422b . . . 110 ?
C423 C422 H422a . . . 109 ?
C423 C422 H422b . . . 110 ?
H422a C422 H422b . . . 110 ?
C422 C423 C424 . . . 108(3) ?
C422 C423 H423a . . . 110 ?
C422 C423 H423b . . . 110 ?
C424 C423 H423a . . . 110 ?
C424 C423 H423b . . . 110 ?
H423a C423 H423b . . . 109 ?
C423 C424 H424a . . . 109 ?
C423 C424 H424b . . . 109 ?
C423 C424 H424c . . . 110 ?
H424a C424 H424b . . . 109 ?
H424a C424 H424c . . . 110 ?
H424b C424 H424c . . . 110 ?
N42 C43 C44 . . . 108(2) ?
N42 C43 H43 . . . 126 ?
C44 C43 H43 . . . 126 ?
C43 C44 N45 . . . 109.5(18) ?
C43 C44 H44 . . . 125 ?
N45 C44 H44 . . . 125.2 ?
C41 N45 C44 . . . 108.4(15) ?
C41 N45 C451 . . . 127.1(17) ?
C44 N45 C451 . . . 124.4(16) ?
N45 C451 C452 . . . 109.4(15) ?
N45 C451 H451a . . . 110 ?
N45 C451 H451b . . . 110 ?
C452 C451 H451a . . . 109 ?
C452 C451 H451b . . . 109 ?
H451a C451 H451b . . . 109.5 ?
C451 C452 C453 . . . 109.2(19) ?
C451 C452 H452a . . . 110 ?
C451 C452 H452b . . . 110 ?
C453 C452 H452a . . . 110 ?
C453 C452 H452b . . . 110 ?
H452a C452 H452b . . . 109 ?
C452 C453 C454 . . . 109(3) ?
C452 C453 H453a . . . 109 ?
C452 C453 H453b . . . 110 ?
C454 C453 H453a . . . 109 ?
C454 C453 H453b . . . 110 ?
H453a C453 H453b . . . 110 ?
C453 C454 H454a . . . 109 ?
C453 C454 H454b . . . 109 ?
C453 C454 H454c . . . 110 ?
H454a C454 H454b . . . 109 ?
H454a C454 H454c . . . 109 ?
H454b C454 H454c . . . 110 ?
F11 P1 F12 . . . 92.6(7) ?
F11 P1 F13 . . . 178.5(6) ?
F11 P1 F14 . . . 89.4(6) ?
F11 P1 F15 . . . 92.1(7) ?
F11 P1 F16 . . . 91.7(7) ?
F12 P1 F13 . . . 88.9(6) ?
F12 P1 F14 . . . 177.4(7) ?
F12 P1 F15 . . . 86.2(8) ?
F12 P1 F16 . . . 87.8(7) ?
F13 P1 F14 . . . 89.1(6) ?
F13 P1 F15 . . . 88.0(6) ?
F13 P1 F16 . . . 88.4(6) ?
F14 P1 F15 . . . 95.4(9) ?
F14 P1 F16 . . . 90.5(7) ?
F15 P1 F16 . . . 173.1(7) ?
F21 P2 F22 . . . 91.0(6) ?
F21 P2 F23 . . . 179.5(6) ?
F21 P2 F24 . . . 90.7(6) ?
F21 P2 F25 . . . 89.7(7) ?
F21 P2 F26 . . . 90.7(5) ?
F22 P2 F23 . . . 89.1(6) ?
F22 P2 F24 . . . 178.1(7) ?
F22 P2 F25 . . . 87.5(6) ?
F22 P2 F26 . . . 91.7(5) ?
F23 P2 F24 . . . 89.2(6) ?
F23 P2 F25 . . . 90.8(7) ?
F23 P2 F26 . . . 88.8(6) ?
F24 P2 F25 . . . 91.6(6) ?
F24 P2 F26 . . . 89.2(5) ?
F25 P2 F26 . . . 179.0(6) ?

loop_
_geom_bond_atom_site_label_1
_geom_bond_atom_site_label_2
_geom_bond_site_symmetry_1
_geom_bond_site_symmetry_2
_geom_bond_distance
_geom_bond_publ_flag
Au1 C11 . . 2.028(11) ?
Au1 C11 . '2 666' 2.028(11) ?
Au2 C21 . . 2.05(2) ?
Au2 C21 . '2 565' 2.05(2) ?
Au3 C31 . . 2.014(15) ?
Au3 C41 . . 2.041(17) ?
C11 N12 . . 1.339(15) ?
C11 N15 . . 1.349(15) ?
N12 C121 . . 1.43(2) ?
N12 C13 . . 1.39(2) ?
C121 C122 . . 1.64(3) ?
C121 H121a . . .951 ?
C121 H121b . . .950 ?
C122 C123 . . 1.45(3) ?
C122 H122a . . .95 ?
C122 H122b . . .95 ?
C123 C124 . . 1.56(4) ?
C123 H123a . . .95 ?
C123 H123b . . .95 ?
C124 H124a . . .95 ?
C124 H124b . . .95 ?
C124 H124c . . .95 ?
C13 C14 . . 1.34(2) ?
C13 H13 . . .951 ?
C14 N15 . . 1.401(18) ?
C14 H14 . . .951 ?
N15 C151 . . 1.476(16) ?
C151 C152 . . 1.48(3) ?
C151 H151a . . .950 ?
C151 H151b . . .949 ?
C152 C153 . . 1.50(3) ?
C152 H152a . . .949 ?
C152 H152b . . .949 ?
C153 C154 . . 1.58(4) ?
C153 H153a . . .95 ?
C153 H153b . . .949 ?
C154 H154a . . .95 ?
C154 H154b . . .95 ?
C154 H154c . . .95 ?
C21 N22 . . 1.38(3) ?
C21 N25 . . 1.31(3) ?
N22 C221 . . 1.42(3) ?
N22 C23 . . 1.32(3) ?
C221 C222 . . 1.54(2) ?
C221 H221a . . .95 ?
C221 H221b . . .95 ?
C222 C223 . . 1.56(4) ?
C222 H222a . . .951 ?
C222 H222b . . .950 ?
C223 C224 . . 1.43(4) ?
C223 H223a . . .95 ?
C223 H223b . . .95 ?
C224 H224a . . .95 ?
C224 H224b . . .95 ?
C224 H224c . . .95 ?
C23 C24 . . 1.34(3) ?
C23 H23 . . .95 ?
C24 N25 . . 1.38(3) ?
C24 H24 . . .95 ?
N25 C251 . . 1.48(3) ?
C251 C252 . . 1.46(5) ?
C251 H251a . . .95 ?
C251 H251b . . .95 ?
C252 C253 . . 1.52(6) ?
C252 H252a . . .95 ?
C252 H252b . . .96 ?
C253 C254 . . 1.46(7) ?
C253 H253a . . .98 ?
C253 H253b . . .95 ?
C254 H254a . . .93 ?
C254 H254b . . .97 ?
C254 H254c . . .90 ?
C31 N32 . . 1.382(19) ?
C31 N35 . . 1.321(17) ?
N32 C321 . . 1.47(2) ?
N32 C33 . . 1.38(2) ?
C321 C322 . . 1.72(3) ?
C321 H321a . . .95 ?
C321 H321b . . .95 ?
C322 C323 . . 1.40(3) ?
C322 H322a . . .95 ?
C322 H322b . . .95 ?
C323 C324 . . 1.57(5) ?
C323 H323a . . .95 ?
C323 H323b . . .95 ?
C324 H324a . . .95 ?
C324 H324b . . .95 ?
C324 H324c . . .95 ?
C33 C34 . . 1.30(2) ?
C33 H33 . . .949 ?
C34 N35 . . 1.34(2) ?
C34 H34 . . .951 ?
N35 C351 . . 1.477(19) ?
C351 C352 . . 1.45(3) ?
C351 H351a . . .950 ?
C351 H351b . . .950 ?
C352 C353 . . 1.57(4) ?
C352 H352a . . .95 ?
C352 H352b . . .95 ?
C353 C354 . . 1.32(5) ?
C353 H353a . . .95 ?
C353 H353b . . .95 ?
C354 H354a . . .95 ?
C354 H354b . . .94 ?
C354 H354c . . .95 ?
C41 N42 . . 1.34(2) ?
C41 N45 . . 1.32(2) ?
N42 C421 . . 1.51(3) ?
N42 C43 . . 1.40(3) ?
C421 C422 . . 1.48(4) ?
C421 H421a . . .95 ?
C421 H421b . . .95 ?
C422 C423 . . 1.43(5) ?
C422 H422a . . .95 ?
C422 H422b . . .94 ?
C423 C424 . . 1.51(6) ?
C423 H423a . . .95 ?
C423 H423b . . .96 ?
C424 H424a . . .95 ?
C424 H424b . . .95 ?
C424 H424c . . .94 ?
C43 C44 . . 1.26(3) ?
C43 H43 . . .95 ?
C44 N45 . . 1.36(3) ?
C44 H44 . . .95 ?
N45 C451 . . 1.43(2) ?
C451 C452 . . 1.48(3) ?
C451 H451a . . .95 ?
C451 H451b . . .95 ?
C452 C453 . . 1.56(4) ?
C452 H452a . . .95 ?
C452 H452b . . .95 ?
C453 C454 . . 1.45(5) ?
C453 H453a . . .95 ?
C453 H453b . . .94 ?
C454 H454a . . .95 ?
C454 H454b . . .95 ?
C454 H454c . . .95 ?
P1 F11 . . 1.599(10) ?
P1 F12 . . 1.603(12) ?
P1 F13 . . 1.587(10) ?
P1 F14 . . 1.562(15) ?
P1 F15 . . 1.57(2) ?
P1 F16 . . 1.589(13) ?
P2 F21 . . 1.604(13) ?
P2 F22 . . 1.577(9) ?
P2 F23 . . 1.622(13) ?
P2 F24 . . 1.623(10) ?
P2 F25 . . 1.590(12) ?
P2 F26 . . 1.586(9) ?

loop_
_geom_hbond_atom_site_label_D
_geom_hbond_atom_site_label_H
_geom_hbond_atom_site_label_A
_geom_hbond_site_symmetry_D
_geom_hbond_site_symmetry_H
_geom_hbond_site_symmetry_A
_geom_hbond_distance_DH
_geom_hbond_distance_HA
_geom_hbond_distance_DA
_geom_hbond_angle_DHA
_geom_hbond_publ_flag
? ? ? ? ? ? ? ? ? ? ?

loop_
_geom_torsion_atom_site_label_1
_geom_torsion_atom_site_label_2
_geom_torsion_atom_site_label_3
_geom_torsion_atom_site_label_4
_geom_torsion_site_symmetry_1
_geom_torsion_site_symmetry_2
_geom_torsion_site_symmetry_3
_geom_torsion_site_symmetry_4
_geom_torsion
_geom_torsion_publ_flag
? ? ? ? ? ? ? ? ? ?
